data_1560592
loop_
_publ_author_name
'Gurzhiy, Vladislav V.'
'Tyumentseva, Olga S.'
'Krivovichev, Sergey V.'
'Tananaev, Ivan G.'

_publ_section_title
;
 Selective Se-for-S substitution in Cs-bearing uranyl compounds
;
_journal_name_full 'Journal of Solid State Chemistry'
_journal_page_first 126
_journal_page_last 133
_journal_paper_doi 10.1016/j.jssc.2017.02.005
_journal_volume 248
_journal_year 2017
_chemical_formula_moiety '0.5(Cs4 O32 Se6 U4)'
_chemical_formula_sum 'Cs2 O16 Se3 U2'
_chemical_formula_weight 1234.76
_space_group_crystal_system tetragonal
_space_group_IT_number 113
_space_group_name_Hall 'P -4 2ab'
_space_group_name_H-M_alt 'P -4 21 m'
_atom_sites_solution_hydrogens .
_cell_angle_alpha 90
_cell_angle_beta 90
_cell_angle_gamma 90
_cell_formula_units_Z 2
_cell_length_a 9.8560(16)
_cell_length_b 9.8560(16)
_cell_length_c 8.1587(14)
_cell_measurement_reflns_used 2478
_cell_measurement_temperature 150(2)
_cell_measurement_theta_max 31.49
_cell_measurement_theta_min 2.50
_cell_volume 792.5(2)
_computing_molecular_graphics 'Olex2 (Dolomanov et al., 2009)'
_computing_publication_material 'Olex2 (Dolomanov et al., 2009)'
_computing_structure_refinement 'ShelXL (Sheldrick, 2015)'
_diffrn_ambient_temperature 150(2)
_diffrn_measured_fraction_theta_full 0.998
_diffrn_measured_fraction_theta_max 0.998
_diffrn_measurement_device_type 'Bruker APEX-II CCD'
_diffrn_measurement_method '\f and \w scans'
_diffrn_radiation_monochromator graphite
_diffrn_radiation_type MoK\a
_diffrn_radiation_wavelength 0.71073
_diffrn_reflns_av_R_equivalents 0.0385
_diffrn_reflns_av_unetI/netI 0.0311
_diffrn_reflns_Laue_measured_fraction_full 0.998
_diffrn_reflns_Laue_measured_fraction_max 0.998
_diffrn_reflns_limit_h_max 10
_diffrn_reflns_limit_h_min -12
_diffrn_reflns_limit_k_max 12
_diffrn_reflns_limit_k_min -12
_diffrn_reflns_limit_l_max 10
_diffrn_reflns_limit_l_min -10
_diffrn_reflns_number 5428
_diffrn_reflns_point_group_measured_fraction_full 0.999
_diffrn_reflns_point_group_measured_fraction_max 0.999
_diffrn_reflns_theta_full 25.242
_diffrn_reflns_theta_max 27.499
_diffrn_reflns_theta_min 2.066
_diffrn_standards_number 0
_exptl_absorpt_coefficient_mu 31.900
_exptl_absorpt_correction_T_max 0.9428
_exptl_absorpt_correction_T_min 0.4012
_exptl_absorpt_correction_type multi-scan
_exptl_absorpt_process_details 'SADABS; Bruker, 2007'
_exptl_crystal_colour yellow-green
_exptl_crystal_density_diffrn 5.174
_exptl_crystal_density_meas .
_exptl_crystal_description lamina
_exptl_crystal_F_000 1048
_exptl_crystal_size_max 0.05
_exptl_crystal_size_mid 0.04
_exptl_crystal_size_min 0.01
_refine_diff_density_max 1.178
_refine_diff_density_min -1.360
_refine_diff_density_rms 0.193
_refine_ls_abs_structure_details
;
 Flack x determined using 372 quotients [(I+)-(I-)]/[(I+)+(I-)]
 (Parsons and Flack (2004), Acta Cryst. A60, s61).
;
_refine_ls_abs_structure_Flack 0.003(6)
_refine_ls_extinction_coef .
_refine_ls_extinction_method none
_refine_ls_goodness_of_fit_ref 1.024
_refine_ls_hydrogen_treatment undef
_refine_ls_matrix_type full
_refine_ls_number_parameters 56
_refine_ls_number_reflns 989
_refine_ls_number_restraints 0
_refine_ls_restrained_S_all 1.024
_refine_ls_R_factor_all 0.0223
_refine_ls_R_factor_gt 0.0201
_refine_ls_shift/su_max 0.000
_refine_ls_shift/su_mean 0.000
_refine_ls_structure_factor_coef Fsqd
_refine_ls_weighting_details 'w=1/[\s^2^(Fo^2^)+(0.0211P)^2^] where P=(Fo^2^+2Fc^2^)/3'
_refine_ls_weighting_scheme calc
_refine_ls_wR_factor_gt 0.0431
_refine_ls_wR_factor_ref 0.0434
_reflns_Friedel_coverage 0.702
_reflns_Friedel_fraction_full 1.000
_reflns_Friedel_fraction_max 1.000
_reflns_number_gt 918
_reflns_number_total 989
_reflns_threshold_expression 'I > 2\s(I)'
_cod_data_source_file JSSC-2018-248-126.cif
_cod_data_source_block Compound_9_csno3se_se_0m
_cod_original_cell_volume 792.5(3)
_cod_database_code 1560592
_shelx_space_group_comment
;
The symmetry employed for this shelxl refinement is uniquely defined
by the following loop, which should always be used as a source of
symmetry information in preference to the above space-group names.
They are only intended as comments.
;
_olex2_refinement_description
;
1. Twinned data refinement
 Scales: 0.527(14) 0.473(14)
2. Uiso/Uaniso restraints and constraints
Uanis(O4) = Uanis(O5) = Uanis(O6)
;

loop_
_space_group_symop_operation_xyz
'x, y, z'
'y, -x, -z'
'-x, -y, z'
'-y, x, -z'
'x+1/2, -y+1/2, -z'
'-y+1/2, -x+1/2, z'
'-x+1/2, y+1/2, -z'
'y+1/2, x+1/2, z'

loop_
_atom_site_label
_atom_site_type_symbol
_atom_site_fract_x
_atom_site_fract_y
_atom_site_fract_z
_atom_site_U_iso_or_equiv
_atom_site_adp_type
_atom_site_occupancy
_atom_site_site_symmetry_order
_atom_site_calc_flag
_atom_site_refinement_flags_posn
_atom_site_refinement_flags_adp
_atom_site_refinement_flags_occupancy
_atom_site_disorder_assembly
_atom_site_disorder_group
U1 U 0.80273(4) 0.30273(4) 0.35074(7) 0.01319(13) Uani 1 2 d S T P . .
Se1 Se 0.83188(9) 0.66812(9) 0.2535(2) 0.0147(3) Uani 1 2 d S T P . .
Se2 Se 0.5000 0.5000 0.5000 0.0118(4) Uani 1 4 d S T P . .
O1 O 0.7213(7) 0.2213(7) 0.1837(12) 0.018(2) Uani 1 2 d S T P . .
O2 O 0.8825(8) 0.3825(8) 0.5175(14) 0.023(3) Uani 1 2 d S T P . .
O3 O 0.8009(14) 0.5128(9) 0.1988(11) 0.056(3) Uani 1 1 d . . . . .
O4 O 0.5855(10) 0.4067(11) 0.3801(11) 0.050(2) Uani 1 1 d . . . . .
O5 O 0.7331(8) 0.7669(8) 0.1623(16) 0.050(2) Uani 1 2 d S T P . .
O6 O 0.8199(8) 0.6801(8) 0.4549(15) 0.050(2) Uani 1 2 d S T P . .
Cs1 Cs 0.5000 0.0000 0.1537(2) 0.0195(3) Uani 1 4 d S T P . .
Cs2 Cs 0.5000 0.5000 0.0000 0.0237(3) Uani 1 4 d S T P . .

loop_
_atom_site_aniso_label
_atom_site_aniso_U_11
_atom_site_aniso_U_22
_atom_site_aniso_U_33
_atom_site_aniso_U_23
_atom_site_aniso_U_13
_atom_site_aniso_U_12
U1 0.01345(16) 0.01345(16) 0.0127(2) -0.00028(17) -0.00028(17) -0.0032(2)
Se1 0.0142(4) 0.0142(4) 0.0159(7) -0.0022(4) 0.0022(4) 0.0029(5)
Se2 0.0092(6) 0.0092(6) 0.0172(11) 0.000 0.000 0.000
O1 0.018(3) 0.018(3) 0.016(6) 0.000(3) 0.000(3) -0.008(4)
O2 0.026(4) 0.026(4) 0.019(6) 0.002(4) 0.002(4) -0.007(5)
O3 0.117(9) 0.030(5) 0.021(4) 0.003(4) -0.020(5) -0.041(6)
O4 0.059(5) 0.077(6) 0.016(3) -0.011(4) -0.007(4) 0.058(4)
O5 0.059(5) 0.077(6) 0.016(3) -0.011(4) -0.007(4) 0.058(4)
O6 0.059(5) 0.077(6) 0.016(3) -0.011(4) -0.007(4) 0.058(4)
Cs1 0.0201(4) 0.0201(4) 0.0182(6) 0.000 0.000 -0.0056(5)
Cs2 0.0271(5) 0.0271(5) 0.0170(7) 0.000 0.000 0.000

loop_
_atom_type_symbol
_atom_type_description
_atom_type_scat_dispersion_real
_atom_type_scat_dispersion_imag
_atom_type_scat_source
Cs Cs -0.3680 2.1192 'International Tables Vol C Tables 4.2.6.8 and 6.1.1.4'
O O 0.0106 0.0060 'International Tables Vol C Tables 4.2.6.8 and 6.1.1.4'
Se Se -0.0929 2.2259 'International Tables Vol C Tables 4.2.6.8 and 6.1.1.4'
U U -9.6767 9.6646 'International Tables Vol C Tables 4.2.6.8 and 6.1.1.4'

loop_
_geom_angle_atom_site_label_1
_geom_angle_atom_site_label_2
_geom_angle_atom_site_label_3
_geom_angle
_geom_angle_site_symmetry_1
_geom_angle_site_symmetry_3
O1 U1 O3 89.4(3) . 8_545
O1 U1 O3 89.4(3) . .
O1 U1 O4 82.3(2) . 8_545
O1 U1 O4 82.3(2) . .
O1 U1 O6 93.0(4) . 2_566
O1 U1 Cs1 29.3(3) . .
O1 U1 Cs1 73.6(3) . 2_665
O1 U1 Cs1 174.4(3) . 2_666
O1 U1 Cs2 54.25(11) . 5
O1 U1 Cs2 54.25(11) . .
O2 U1 O1 179.4(5) . .
O2 U1 O3 91.0(4) . .
O2 U1 O3 91.0(4) . 8_545
O2 U1 O4 97.6(3) . .
O2 U1 O4 97.6(3) . 8_545
O2 U1 O6 86.4(5) . 2_566
O2 U1 Cs1 107.0(4) . 2_665
O2 U1 Cs1 5.0(4) . 2_666
O2 U1 Cs1 150.1(4) . .
O2 U1 Cs2 125.93(12) . 5
O2 U1 Cs2 125.93(12) . .
O3 U1 O3 75.5(7) . 8_545
O3 U1 Cs1 95.0(2) 8_545 2_666
O3 U1 Cs1 40.4(3) . 2_665
O3 U1 Cs1 95.0(2) . 2_666
O3 U1 Cs1 112.3(2) 8_545 .
O3 U1 Cs1 40.4(3) 8_545 2_665
O3 U1 Cs1 112.3(2) . .
O3 U1 Cs2 104.0(3) 8_545 .
O3 U1 Cs2 46.2(3) 8_545 5
O3 U1 Cs2 104.0(3) . 5
O3 U1 Cs2 46.2(3) . .
O4 U1 O3 71.1(4) 8_545 8_545
O4 U1 O3 145.6(4) . 8_545
O4 U1 O3 145.6(4) 8_545 .
O4 U1 O3 71.1(4) . .
O4 U1 O4 139.5(6) 8_545 .
O4 U1 Cs1 74.1(3) 8_545 .
O4 U1 Cs1 74.1(3) . .
O4 U1 Cs1 105.5(2) 8_545 2_665
O4 U1 Cs1 105.5(2) . 2_665
O4 U1 Cs1 95.9(2) 8_545 2_666
O4 U1 Cs1 95.9(2) . 2_666
O4 U1 Cs2 45.1(2) . .
O4 U1 Cs2 45.1(2) 8_545 5
O4 U1 Cs2 136.5(2) 8_545 .
O4 U1 Cs2 136.5(2) . 5
O6 U1 O3 142.2(3) 2_566 .
O6 U1 O3 142.2(3) 2_566 8_545
O6 U1 O4 71.9(3) 2_566 .
O6 U1 O4 71.9(3) 2_566 8_545
O6 U1 Cs1 63.7(3) 2_566 .
O6 U1 Cs1 81.4(3) 2_566 2_666
O6 U1 Cs1 166.6(3) 2_566 2_665
O6 U1 Cs2 107.94(18) 2_566 5
O6 U1 Cs2 107.94(18) 2_566 .
Cs1 U1 Cs1 145.076(16) . 2_666
Cs1 U1 Cs1 102.891(18) . 2_665
Cs1 U1 Cs1 112.034(16) 2_666 2_665
Cs1 U1 Cs2 68.078(14) . 5
Cs1 U1 Cs2 68.078(14) . .
Cs2 U1 Cs1 64.440(12) 5 2_665
Cs2 U1 Cs1 64.440(12) . 2_665
Cs2 U1 Cs1 127.475(9) 5 2_666
Cs2 U1 Cs1 127.475(9) . 2_666
Cs2 U1 Cs2 99.413(17) 5 .
O3 Se1 O3 106.2(10) 6_665 .
O3 Se1 O6 109.1(4) 6_665 .
O3 Se1 O6 109.1(4) . .
O3 Se1 Cs1 57.8(4) . 2_665
O3 Se1 Cs1 57.8(4) 6_665 2_665
O3 Se1 Cs2 49.3(5) . .
O3 Se1 Cs2 132.2(4) 6_665 .
O3 Se1 Cs2 49.3(5) 6_665 5_565
O3 Se1 Cs2 132.2(4) . 5_565
O5 Se1 O3 109.8(5) . .
O5 Se1 O3 109.8(5) . 6_665
O5 Se1 O6 112.6(6) . .
O5 Se1 Cs1 96.8(5) . 2_665
O5 Se1 Cs2 61.83(16) . 5_565
O5 Se1 Cs2 61.83(16) . .
O6 Se1 Cs1 150.6(4) . 2_665
O6 Se1 Cs2 117.48(15) . .
O6 Se1 Cs2 117.48(14) . 5_565
Cs1 Se1 Cs2 75.81(3) 2_665 5_565
Cs1 Se1 Cs2 75.81(3) 2_665 .
Cs2 Se1 Cs2 111.74(4) . 5_565
O4 Se2 O4 103.8(6) . 3_665
O4 Se2 O4 112.4(3) . 4_656
O4 Se2 O4 112.4(3) 3_665 2_566
O4 Se2 O4 112.4(3) 4_656 3_665
O4 Se2 O4 103.8(6) 4_656 2_566
O4 Se2 O4 112.4(3) . 2_566
O4 Se2 Cs2 51.9(3) 4_656 1_556
O4 Se2 Cs2 128.1(3) 4_656 .
O4 Se2 Cs2 128.1(3) . 1_556
O4 Se2 Cs2 128.1(3) 2_566 .
O4 Se2 Cs2 51.9(3) 3_665 .
O4 Se2 Cs2 51.9(3) 2_566 1_556
O4 Se2 Cs2 51.9(3) . .
O4 Se2 Cs2 128.1(3) 3_665 1_556
Cs2 Se2 Cs2 180.0 1_556 .
U1 O1 Cs1 134.3(5) . .
U1 O2 Cs1 172.2(6) . 2_666
U1 O3 Cs1 112.9(4) . 2_665
U1 O3 Cs2 102.8(3) . .
Se1 O3 U1 131.8(5) . .
Se1 O3 Cs1 98.9(4) . 2_665
Se1 O3 Cs2 109.4(6) . .
Cs2 O3 Cs1 95.6(2) . 2_665
U1 O4 Cs2 104.5(3) . .
Se2 O4 U1 142.0(5) . .
Se2 O4 Cs2 106.2(4) . .
Se1 O5 Cs1 152.8(7) . 1_565
Se1 O5 Cs2 96.5(2) . 5_565
Se1 O5 Cs2 96.5(2) . .
Cs1 O5 Cs2 93.17(19) 1_565 .
Cs1 O5 Cs2 93.17(19) 1_565 5_565
Cs2 O5 Cs2 137.8(4) . 5_565
Se1 O6 U1 138.6(6) . 4_656
Se1 Cs1 Se1 70.40(5) 4_645 2_565
O1 Cs1 Se1 129.74(19) . 4_645
O1 Cs1 Se1 59.34(18) 3_655 4_645
O1 Cs1 Se1 59.34(18) . 2_565
O1 Cs1 Se1 129.74(19) 3_655 2_565
O1 Cs1 O1 170.9(4) . 3_655
O1 Cs1 O2 86.12(16) . 2_566
O1 Cs1 O2 86.12(16) 3_655 4_646
O1 Cs1 O2 86.12(16) . 4_646
O1 Cs1 O2 86.12(16) 3_655 2_566
O1 Cs1 O3 119.2(2) . 5_455
O1 Cs1 O3 119.2(2) 3_655 2_565
O1 Cs1 O3 119.2(2) . 4_645
O1 Cs1 O3 69.1(3) . 7_645
O1 Cs1 O3 69.1(3) 3_655 5_455
O1 Cs1 O3 119.2(2) 3_655 7_645
O1 Cs1 O3 69.1(3) . 2_565
O1 Cs1 O3 69.1(3) 3_655 4_645
O1 Cs1 O5 89.902(19) 3_655 3_665
O1 Cs1 O5 89.902(19) . 1_545
O1 Cs1 O5 89.902(19) . 3_665
O1 Cs1 O5 89.902(19) 3_655 1_545
O2 Cs1 Se1 134.22(12) 2_566 4_645
O2 Cs1 Se1 134.22(12) 2_566 2_565
O2 Cs1 Se1 134.22(12) 4_646 4_645
O2 Cs1 Se1 134.22(12) 4_646 2_565
O2 Cs1 O2 62.8(4) 4_646 2_566
O2 Cs1 O3 120.7(2) 4_646 7_645
O2 Cs1 O3 153.99(17) 4_646 5_455
O2 Cs1 O3 153.99(17) 2_566 4_645
O2 Cs1 O3 153.99(17) 2_566 7_645
O2 Cs1 O3 120.7(2) 4_646 4_645
O2 Cs1 O3 153.99(17) 4_646 2_565
O2 Cs1 O3 120.7(2) 2_566 2_565
O2 Cs1 O3 120.7(2) 2_566 5_455
O2 Cs1 O5 57.3(3) 2_566 3_665
O2 Cs1 O5 57.3(3) 4_646 1_545
O2 Cs1 O5 120.2(3) 2_566 1_545
O2 Cs1 O5 120.2(3) 4_646 3_665
O3 Cs1 Se1 23.24(13) 2_565 2_565
O3 Cs1 Se1 64.5(2) 2_565 4_645
O3 Cs1 Se1 64.5(2) 4_645 2_565
O3 Cs1 Se1 23.24(13) 5_455 4_645
O3 Cs1 Se1 64.5(2) 5_455 2_565
O3 Cs1 Se1 23.24(13) 7_645 2_565
O3 Cs1 Se1 64.5(2) 7_645 4_645
O3 Cs1 Se1 23.24(13) 4_645 4_645
O3 Cs1 O3 43.8(3) 5_455 4_645
O3 Cs1 O3 50.2(4) 5_455 2_565
O3 Cs1 O3 43.8(3) 7_645 2_565
O3 Cs1 O3 50.2(4) 4_645 7_645
O3 Cs1 O3 68.7(4) 4_645 2_565
O3 Cs1 O3 68.7(4) 5_455 7_645
O5 Cs1 Se1 91.01(19) 3_665 4_645
O5 Cs1 Se1 91.01(19) 1_545 2_565
O5 Cs1 Se1 91.01(19) 3_665 2_565
O5 Cs1 Se1 91.01(19) 1_545 4_645
O5 Cs1 O3 113.0(3) 1_545 5_455
O5 Cs1 O3 69.2(2) 1_545 7_645
O5 Cs1 O3 113.0(3) 1_545 2_565
O5 Cs1 O3 69.2(2) 3_665 2_565
O5 Cs1 O3 69.2(2) 1_545 4_645
O5 Cs1 O3 113.0(3) 3_665 7_645
O5 Cs1 O3 69.2(2) 3_665 5_455
O5 Cs1 O3 113.0(3) 3_665 4_645
O5 Cs1 O5 177.5(5) 3_665 1_545
O3 Cs2 O3 103.29(16) . 4_655
O3 Cs2 O3 103.29(16) 2_565 3_665
O3 Cs2 O3 103.29(16) . 2_565
O3 Cs2 O3 103.29(16) 3_665 4_655
O3 Cs2 O3 122.7(4) . 3_665
O3 Cs2 O3 122.7(4) 2_565 4_655
O3 Cs2 O5 64.9(3) 3_665 4_655
O3 Cs2 O5 139.9(2) 4_655 3_665
O3 Cs2 O5 113.3(2) 2_565 4_655
O3 Cs2 O5 64.9(3) . 2_565
O3 Cs2 O5 139.9(2) . 4_655
O3 Cs2 O5 139.9(2) 3_665 2_565
O3 Cs2 O5 42.6(2) . .
O3 Cs2 O5 42.6(2) 4_655 4_655
O3 Cs2 O5 113.3(2) 3_665 .
O3 Cs2 O5 42.6(2) 2_565 2_565
O3 Cs2 O5 113.3(2) . 3_665
O3 Cs2 O5 113.3(2) 4_655 2_565
O3 Cs2 O5 64.9(3) 2_565 3_665
O3 Cs2 O5 139.9(2) 2_565 .
O3 Cs2 O5 42.6(2) 3_665 3_665
O3 Cs2 O5 64.9(3) 4_655 .
O4 Cs2 O3 101.2(2) 2_565 3_665
O4 Cs2 O3 49.0(3) 4_655 4_655
O4 Cs2 O3 134.1(3) 2_565 .
O4 Cs2 O3 49.0(3) 3_665 3_665
O4 Cs2 O3 134.1(3) 3_665 2_565
O4 Cs2 O3 134.1(3) 4_655 3_665
O4 Cs2 O3 101.2(2) 3_665 4_655
O4 Cs2 O3 76.5(3) . 3_665
O4 Cs2 O3 49.0(3) 2_565 2_565
O4 Cs2 O3 101.2(2) 4_655 .
O4 Cs2 O3 76.5(3) 4_655 2_565
O4 Cs2 O3 49.0(3) . .
O4 Cs2 O3 76.5(3) 3_665 .
O4 Cs2 O3 76.5(3) 2_565 4_655
O4 Cs2 O3 134.1(3) . 4_655
O4 Cs2 O3 101.2(2) . 2_565
O4 Cs2 O4 43.8(3) 3_665 .
O4 Cs2 O4 149.4(2) 2_565 3_665
O4 Cs2 O4 149.4(2) 2_565 .
O4 Cs2 O4 149.4(2) 4_655 .
O4 Cs2 O4 149.4(2) 3_665 4_655
O4 Cs2 O4 43.8(3) 2_565 4_655
O4 Cs2 O5 132.5(2) 3_665 2_565
O4 Cs2 O5 68.4(3) 3_665 .
O4 Cs2 O5 89.0(2) 2_565 3_665
O4 Cs2 O5 68.4(3) 4_655 2_565
O4 Cs2 O5 73.1(3) 4_655 4_655
O4 Cs2 O5 73.1(3) . .
O4 Cs2 O5 132.5(2) 2_565 .
O4 Cs2 O5 132.5(2) . 4_655
O4 Cs2 O5 89.0(2) 4_655 .
O4 Cs2 O5 68.4(3) 2_565 4_655
O4 Cs2 O5 89.0(2) 3_665 4_655
O4 Cs2 O5 89.0(2) . 2_565
O4 Cs2 O5 73.1(3) 2_565 2_565
O4 Cs2 O5 73.1(3) 3_665 3_665
O4 Cs2 O5 132.5(2) 4_655 3_665
O4 Cs2 O5 68.4(3) . 3_665
O5 Cs2 O5 97.22(13) 3_665 4_655
O5 Cs2 O5 97.22(13) 4_655 .
O5 Cs2 O5 138.5(4) 3_665 .
O5 Cs2 O5 97.22(13) 3_665 2_565
O5 Cs2 O5 97.22(13) 2_565 .
O5 Cs2 O5 138.5(4) 4_655 2_565

loop_
_geom_bond_atom_site_label_1
_geom_bond_atom_site_label_2
_geom_bond_distance
_geom_bond_site_symmetry_2
U1 O1 1.774(10) .
U1 O2 1.756(11) .
U1 O3 2.413(9) .
U1 O3 2.413(9) 8_545
U1 O4 2.386(9) .
U1 O4 2.386(9) 8_545
U1 O6 2.332(12) 2_566
U1 Cs1 4.5154(10) .
U1 Cs1 4.8895(16) 2_666
U1 Cs1 4.9497(16) 2_665
U1 Cs2 4.5685(7) .
U1 Cs2 4.5685(7) 5
Se1 O3 1.623(8) 6_665
Se1 O3 1.624(8) .
Se1 O5 1.565(11) .
Se1 O6 1.652(12) .
Se1 Cs1 4.065(2) 2_665
Se1 Cs2 4.2097(11) .
Se1 Cs2 4.2097(11) 5_565
Se2 O4 1.585(8) .
Se2 O4 1.585(8) 2_566
Se2 O4 1.585(8) 3_665
Se2 O4 1.585(8) 4_656
Se2 Cs2 4.0794(7) 1_556
Se2 Cs2 4.0794(7) .
O1 Cs1 3.094(10) .
O2 Cs1 3.144(11) 2_666
O3 Cs1 3.484(12) 2_665
O3 Cs2 3.382(12) .
O4 Cs2 3.343(9) .
O5 Cs1 3.250(11) 1_565
O5 Cs2 3.735(5) 5_565
O5 Cs2 3.735(5) .
O6 U1 2.332(12) 4_656
Cs1 Se1 4.065(2) 4_645
Cs1 Se1 4.065(2) 2_565
Cs1 O1 3.094(10) 3_655
Cs1 O2 3.144(11) 2_566
Cs1 O2 3.144(11) 4_646
Cs1 O3 3.484(12) 5_455
Cs1 O3 3.484(12) 7_645
Cs1 O3 3.484(12) 2_565
Cs1 O3 3.484(12) 4_645
Cs1 O5 3.250(11) 1_545
Cs1 O5 3.250(11) 3_665
Cs2 O3 3.382(12) 3_665
Cs2 O3 3.382(12) 4_655
Cs2 O3 3.382(12) 2_565
Cs2 O4 3.343(9) 2_565
Cs2 O4 3.343(9) 4_655
Cs2 O4 3.343(9) 3_665
Cs2 O5 3.735(5) 3_665
Cs2 O5 3.735(5) 2_565
Cs2 O5 3.735(5) 4_655

loop_
_geom_torsion_atom_site_label_1
_geom_torsion_atom_site_label_2
_geom_torsion_atom_site_label_3
_geom_torsion_atom_site_label_4
_geom_torsion
_geom_torsion_site_symmetry_1
_geom_torsion_site_symmetry_2
_geom_torsion_site_symmetry_3
_geom_torsion_site_symmetry_4
O3 U1 O1 Cs1 -142.3(3) . . . .
O3 U1 O1 Cs1 142.3(3) 8_545 . . .
O3 Se1 O3 U1 98.8(9) 6_665 . . .
O3 Se1 O3 Cs1 -33.1(7) 6_665 . . 2_665
O3 Se1 O3 Cs2 -132.3(5) 6_665 . . .
O3 Se1 O5 Cs1 -121.8(5) 6_665 . . 1_565
O3 Se1 O5 Cs1 121.8(5) . . . 1_565
O3 Se1 O5 Cs2 128.1(5) 6_665 . . .
O3 Se1 O5 Cs2 -128.1(5) . . . 5_565
O3 Se1 O5 Cs2 -11.7(6) 6_665 . . 5_565
O3 Se1 O5 Cs2 11.7(6) . . . .
O3 Se1 O6 U1 -122.2(5) . . . 4_656
O3 Se1 O6 U1 122.2(5) 6_665 . . 4_656
O4 U1 O1 Cs1 71.2(3) 8_545 . . .
O4 U1 O1 Cs1 -71.2(3) . . . .
O4 Se2 O4 U1 21.1(12) 4_656 . . .
O4 Se2 O4 U1 142.8(13) 3_665 . . .
O4 Se2 O4 U1 -95.5(14) 2_566 . . .
O4 Se2 O4 Cs2 121.68(18) 2_566 . . .
O4 Se2 O4 Cs2 -121.68(18) 4_656 . . .
O4 Se2 O4 Cs2 0.001(1) 3_665 . . .
O5 Se1 O3 U1 -142.5(9) . . . .
O5 Se1 O3 Cs1 85.6(6) . . . 2_665
O5 Se1 O3 Cs2 -13.6(6) . . . .
O5 Se1 O6 U1 0.000(3) . . . 4_656
O6 U1 O1 Cs1 0.000(1) 2_566 . . .
O6 Se1 O3 U1 -18.7(11) . . . .
O6 Se1 O3 Cs1 -150.6(4) . . . 2_665
O6 Se1 O3 Cs2 110.3(4) . . . .
O6 Se1 O5 Cs1 0.000(3) . . . 1_565
O6 Se1 O5 Cs2 110.1(2) . . . 5_565
O6 Se1 O5 Cs2 -110.1(2) . . . .
Cs1 U1 O1 Cs1 180.000(0) 2_665 . . .
Cs1 Se1 O3 U1 131.9(12) 2_665 . . .
Cs1 Se1 O3 Cs2 -99.1(4) 2_665 . . .
Cs1 Se1 O5 Cs1 180.000(3) 2_665 . . 1_565
Cs1 Se1 O5 Cs2 -69.9(2) 2_665 . . 5_565
Cs1 Se1 O5 Cs2 69.9(2) 2_665 . . .
Cs1 Se1 O6 U1 180.000(2) 2_665 . . 4_656
Cs2 U1 O1 Cs1 -110.0(2) . . . .
Cs2 U1 O1 Cs1 110.0(2) 5 . . .
Cs2 Se1 O3 U1 -128.9(12) . . . .
Cs2 Se1 O3 U1 148.0(5) 5_565 . . .
Cs2 Se1 O3 Cs1 99.1(4) . . . 2_665
Cs2 Se1 O3 Cs1 16.1(7) 5_565 . . 2_665
Cs2 Se1 O3 Cs2 -83.1(7) 5_565 . . .
Cs2 Se1 O5 Cs1 -110.1(2) 5_565 . . 1_565
Cs2 Se1 O5 Cs1 110.1(2) . . . 1_565
Cs2 Se1 O5 Cs2 139.8(5) 5_565 . . .
Cs2 Se1 O5 Cs2 -139.8(5) . . . 5_565
Cs2 Se1 O6 U1 68.91(19) 5_565 . . 4_656
Cs2 Se1 O6 U1 -68.9(2) . . . 4_656
Cs2 Se2 O4 U1 -37.2(13) 1_556 . . .
Cs2 Se2 O4 U1 142.8(13) . . . .
Cs2 Se2 O4 Cs2 180.000(0) 1_556 . . .

loop_
_twin_individual_id
_twin_individual_mass_fraction_refined
1 0.527(14)
2 0.473(14)
